data_4067415
loop_
_publ_author_name
'Greger, Ingo'
'Kehr, Gerald'
'Fr\"ohlich, Roland'
'Erker, Gerhard'

_publ_section_title
;
 Functional Group Chemistry at the Group 4 Bent Metallocene Framework:
 [2+2] Cycloaddition of the Parent Bis(vinyl-Cp/vinyl-Ind)ZrCl2Systems
;
_journal_issue 4
_journal_name_full Organometallics
_journal_page_first 860
_journal_paper_doi 10.1021/om900939v
_journal_volume 29
_journal_year 2010
_chemical_formula_sum 'C22 H18 Cl2 Zr'
_chemical_formula_weight 444.48
_chemical_name_systematic
; 
 ? 
;
_space_group_IT_number 19
_symmetry_cell_setting orthorhombic
_symmetry_space_group_name_Hall 'P 2ac 2ab'
_symmetry_space_group_name_H-M 'P 21 21 21'
_atom_sites_solution_hydrogens geom
_atom_sites_solution_primary direct
_atom_sites_solution_secondary difmap
_audit_creation_method SHELXL-97
_cell_angle_alpha 90.00
_cell_angle_beta 90.00
_cell_angle_gamma 90.00
_cell_formula_units_Z 4
_cell_length_a 8.4432(3)
_cell_length_b 14.5666(7)
_cell_length_c 14.9388(8)
_cell_measurement_reflns_used 3287
_cell_measurement_temperature 223(2)
_cell_measurement_theta_max 27.88
_cell_measurement_theta_min 0.41
_cell_volume 1837.30(15)
_computing_cell_refinement 'Collect (Nonius B.V., 1998)'
_computing_data_collection 'Collect (Nonius B.V., 1998)'
_computing_data_reduction 'Denzo-SMN (Otwinowski & Minor, 1997)'
_computing_molecular_graphics 'XP (BrukerAXS, 2000)'
_computing_publication_material 'SHELXL-97 (Sheldrick, 1997)'
_computing_structure_refinement 'SHELXL-97 (Sheldrick, 1997)'
_computing_structure_solution 'SHELXS-97 (Sheldrick, 1990)'
_diffrn_ambient_temperature 223(2)
_diffrn_measured_fraction_theta_full 0.994
_diffrn_measured_fraction_theta_max 0.994
_diffrn_measurement_device_type 'Nonius KappaCCD'
_diffrn_measurement_method '\w and \f scans'
_diffrn_radiation_monochromator graphite
_diffrn_radiation_source 'rotating anode Nonius FR591'
_diffrn_radiation_type MoK\a
_diffrn_radiation_wavelength 0.71073
_diffrn_reflns_av_R_equivalents 0.0814
_diffrn_reflns_av_sigmaI/netI 0.1036
_diffrn_reflns_limit_h_max 11
_diffrn_reflns_limit_h_min -9
_diffrn_reflns_limit_k_max 18
_diffrn_reflns_limit_k_min -16
_diffrn_reflns_limit_l_max 17
_diffrn_reflns_limit_l_min -19
_diffrn_reflns_number 10593
_diffrn_reflns_theta_full 27.88
_diffrn_reflns_theta_max 27.88
_diffrn_reflns_theta_min 1.95
_exptl_absorpt_coefficient_mu 0.890
_exptl_absorpt_correction_T_max 0.9162
_exptl_absorpt_correction_T_min 0.8080
_exptl_absorpt_correction_type multi-scan
_exptl_absorpt_process_details 'SORTAV (Blessing, 1995 & 1997)'
_exptl_crystal_colour yellow
_exptl_crystal_density_diffrn 1.607
_exptl_crystal_density_method 'not measured'
_exptl_crystal_description block
_exptl_crystal_F_000 896
_exptl_crystal_size_max 0.25
_exptl_crystal_size_mid 0.10
_exptl_crystal_size_min 0.10
_refine_diff_density_max 0.653
_refine_diff_density_min -1.124
_refine_diff_density_rms 0.106
_refine_ls_abs_structure_details 'Flack H D (1983), Acta Cryst. A39, 876-881'
_refine_ls_abs_structure_Flack -0.08(9)
_refine_ls_extinction_coef 0.0017(5)
_refine_ls_extinction_expression Fc^*^=kFc[1+0.001xFc^2^\l^3^/sin(2\q)]^-1/4^
_refine_ls_extinction_method SHELXL
_refine_ls_goodness_of_fit_ref 1.130
_refine_ls_hydrogen_treatment constr
_refine_ls_matrix_type full
_refine_ls_number_parameters 227
_refine_ls_number_reflns 4311
_refine_ls_number_restraints 0
_refine_ls_restrained_S_all 1.130
_refine_ls_R_factor_all 0.1534
_refine_ls_R_factor_gt 0.0480
_refine_ls_shift/su_max 0.001
_refine_ls_shift/su_mean 0.000
_refine_ls_structure_factor_coef Fsqd
_refine_ls_weighting_details 'calc w=1/[\s^2^(Fo^2^)+(0.0251P)^2^+2.1048P] where P=(Fo^2^+2Fc^2^)/3'
_refine_ls_weighting_scheme calc
_refine_ls_wR_factor_gt 0.0864
_refine_ls_wR_factor_ref 0.1243
_reflns_number_gt 2330
_reflns_number_total 4311
_reflns_threshold_expression >2sigma(I)
_cod_data_source_file om900939v_si_003.cif
_cod_data_source_block erk4927
_cod_original_sg_symbol_H-M P212121
_cod_database_code 4067415

loop_
_symmetry_equiv_pos_as_xyz
'x, y, z'
'-x+1/2, -y, z+1/2'
'-x, y+1/2, -z+1/2'
'x+1/2, -y+1/2, -z'

loop_
_atom_site_label
_atom_site_type_symbol
_atom_site_fract_x
_atom_site_fract_y
_atom_site_fract_z
_atom_site_U_iso_or_equiv
_atom_site_adp_type
_atom_site_occupancy
_atom_site_symmetry_multiplicity
_atom_site_calc_flag
_atom_site_refinement_flags
Zr1 Zr 0.06366(8) 0.96170(4) 0.83267(5) 0.0473(2) Uani 1 1 d .
Cl1 Cl -0.0384(2) 1.05786(12) 0.71286(13) 0.0641(5) Uani 1 1 d .
Cl2 Cl 0.0528(2) 1.07973(11) 0.94561(12) 0.0604(5) Uani 1 1 d .
C1 C -0.1791(9) 0.8681(5) 0.7942(6) 0.058(2) Uani 1 1 d .
C2 C -0.0610(10) 0.8090(4) 0.8240(6) 0.0636(19) Uani 1 1 d .
H2 H -0.0052 0.7667 0.7886 0.076 Uiso 1 1 calc R
C3 C -0.0392(9) 0.8238(4) 0.9175(5) 0.0553(18) Uani 1 1 d .
C4 C 0.0561(11) 0.7801(5) 0.9838(6) 0.070(2) Uani 1 1 d .
H4 H 0.1263 0.7326 0.9681 0.084 Uiso 1 1 calc R
C5 C 0.0431(10) 0.8087(5) 1.0705(6) 0.072(2) Uani 1 1 d .
H5 H 0.1067 0.7812 1.1146 0.087 Uiso 1 1 calc R
C6 C -0.0621(11) 0.8775(5) 1.0948(5) 0.068(2) Uani 1 1 d .
H6 H -0.0686 0.8947 1.1553 0.081 Uiso 1 1 calc R
C7 C -0.1551(9) 0.9206(5) 1.0348(5) 0.060(2) Uani 1 1 d .
H7 H -0.2260 0.9667 1.0532 0.072 Uiso 1 1 calc R
C8 C -0.1439(8) 0.8950(4) 0.9427(5) 0.0510(18) Uani 1 1 d .
C9 C -0.2234(8) 0.9255(5) 0.8656(5) 0.057(2) Uani 1 1 d .
H9 H -0.2937 0.9754 0.8623 0.069 Uiso 1 1 calc R
C10 C -0.2582(12) 0.8727(7) 0.7025(7) 0.081(3) Uani 1 1 d .
H10 H -0.3335 0.9191 0.6926 0.097 Uiso 1 1 calc R
C11 C -0.2291(13) 0.8185(7) 0.6394(7) 0.103(3) Uani 1 1 d .
H11A H -0.1544 0.7713 0.6471 0.123 Uiso 1 1 calc R
H11B H -0.2821 0.8250 0.5844 0.123 Uiso 1 1 calc R
C21 C 0.2809(9) 0.8894(6) 0.7403(6) 0.063(2) Uani 1 1 d .
C22 C 0.3058(8) 0.9822(5) 0.7345(6) 0.063(2) Uani 1 1 d .
H22 H 0.2915 1.0178 0.6826 0.076 Uiso 1 1 calc R
C23 C 0.3556(7) 1.0159(5) 0.8169(5) 0.0536(19) Uani 1 1 d .
C24 C 0.4087(8) 1.1029(5) 0.8467(6) 0.067(2) Uani 1 1 d .
H24 H 0.4095 1.1533 0.8075 0.080 Uiso 1 1 calc R
C25 C 0.4583(10) 1.1126(6) 0.9328(6) 0.076(2) Uani 1 1 d .
H25 H 0.4980 1.1695 0.9521 0.091 Uiso 1 1 calc R
C26 C 0.4513(9) 1.0385(6) 0.9935(5) 0.0605(17) Uani 1 1 d .
H26 H 0.4806 1.0482 1.0534 0.073 Uiso 1 1 calc R
C27 C 0.4048(8) 0.9558(6) 0.9683(5) 0.0626(19) Uani 1 1 d .
H27 H 0.4052 0.9072 1.0098 0.075 Uiso 1 1 calc R
C28 C 0.3543(8) 0.9399(5) 0.8793(5) 0.0526(19) Uani 1 1 d .
C29 C 0.3019(7) 0.8624(4) 0.8303(6) 0.0565(19) Uani 1 1 d .
H29 H 0.2843 0.8033 0.8536 0.068 Uiso 1 1 calc R
C30 C 0.2427(9) 0.8297(6) 0.6622(7) 0.078(2) Uani 1 1 d .
H30 H 0.2209 0.8584 0.6072 0.094 Uiso 1 1 calc R
C31 C 0.2377(9) 0.7425(6) 0.6650(8) 0.091(3) Uani 1 1 d .
H31A H 0.2589 0.7116 0.7189 0.109 Uiso 1 1 calc R
H31B H 0.2128 0.7089 0.6131 0.109 Uiso 1 1 calc R

loop_
_atom_site_aniso_label
_atom_site_aniso_U_11
_atom_site_aniso_U_22
_atom_site_aniso_U_33
_atom_site_aniso_U_23
_atom_site_aniso_U_13
_atom_site_aniso_U_12
Zr1 0.0390(3) 0.0453(3) 0.0576(4) -0.0004(3) 0.0037(4) -0.0005(3)
Cl1 0.0634(11) 0.0607(11) 0.0682(12) 0.0084(8) -0.0051(10) 0.0024(9)
Cl2 0.0517(10) 0.0589(10) 0.0704(13) -0.0148(8) 0.0051(12) -0.0046(10)
C1 0.049(4) 0.062(5) 0.064(6) -0.003(4) 0.000(4) -0.015(4)
C2 0.062(4) 0.046(4) 0.083(6) -0.010(4) 0.021(6) -0.013(4)
C3 0.050(4) 0.049(4) 0.067(5) 0.016(4) 0.008(4) -0.006(4)
C4 0.054(4) 0.058(4) 0.099(7) 0.022(4) 0.013(6) 0.006(4)
C5 0.053(5) 0.082(5) 0.082(7) 0.031(5) -0.010(5) -0.004(5)
C6 0.063(5) 0.080(5) 0.060(5) 0.015(4) -0.012(5) -0.010(5)
C7 0.054(4) 0.060(4) 0.065(6) 0.001(4) 0.012(4) -0.007(4)
C8 0.040(4) 0.048(4) 0.065(5) -0.002(4) 0.009(4) -0.002(3)
C9 0.032(4) 0.070(5) 0.070(6) -0.003(4) -0.004(4) 0.005(3)
C10 0.096(7) 0.082(6) 0.065(6) -0.005(5) 0.016(5) -0.031(5)
C11 0.105(8) 0.106(8) 0.097(8) -0.001(7) -0.002(6) -0.033(7)
C21 0.054(5) 0.075(6) 0.059(6) -0.015(5) 0.010(4) 0.008(4)
C22 0.051(4) 0.071(6) 0.067(6) 0.002(4) 0.012(4) -0.003(4)
C23 0.035(3) 0.065(5) 0.061(6) 0.004(4) 0.008(4) -0.007(3)
C24 0.054(5) 0.067(5) 0.081(7) 0.006(4) 0.016(5) -0.010(4)
C25 0.050(5) 0.078(5) 0.099(7) -0.024(5) 0.011(5) -0.016(5)
C26 0.048(4) 0.071(5) 0.062(5) -0.012(5) 0.008(4) 0.004(5)
C27 0.046(4) 0.074(5) 0.067(5) 0.001(4) 0.001(4) 0.009(4)
C28 0.037(4) 0.059(5) 0.061(5) 0.008(4) 0.001(4) 0.007(3)
C29 0.038(4) 0.047(4) 0.084(6) 0.013(5) 0.013(5) 0.010(3)
C30 0.058(5) 0.082(6) 0.095(7) -0.019(6) 0.004(6) 0.008(4)
C31 0.063(5) 0.093(7) 0.117(8) -0.019(7) 0.016(7) 0.005(5)

loop_
_atom_type_symbol
_atom_type_description
_atom_type_scat_dispersion_real
_atom_type_scat_dispersion_imag
_atom_type_scat_source
C C 0.0033 0.0016 'International Tables Vol C Tables 4.2.6.8 and 6.1.1.4'
H H 0.0000 0.0000 'International Tables Vol C Tables 4.2.6.8 and 6.1.1.4'
Cl Cl 0.1484 0.1585 'International Tables Vol C Tables 4.2.6.8 and 6.1.1.4'
Zr Zr -2.9673 0.5597 'International Tables Vol C Tables 4.2.6.8 and 6.1.1.4'

loop_
_geom_angle_atom_site_label_1
_geom_angle_atom_site_label_2
_geom_angle_atom_site_label_3
_geom_angle
Cl2 Zr1 Cl1 95.21(7)
Cl2 Zr1 C2 131.63(19)
Cl1 Zr1 C2 109.3(2)
Cl2 Zr1 C29 117.2(2)
Cl1 Zr1 C29 127.9(2)
C2 Zr1 C29 79.6(2)
Cl2 Zr1 C21 135.0(2)
Cl1 Zr1 C21 95.5(2)
C2 Zr1 C21 84.6(3)
C29 Zr1 C21 32.8(3)
Cl2 Zr1 C1 120.8(2)
Cl1 Zr1 C1 81.72(19)
C2 Zr1 C1 32.3(2)
C29 Zr1 C1 109.9(2)
C21 Zr1 C1 103.9(3)
Cl2 Zr1 C9 88.63(19)
Cl1 Zr1 C9 85.62(18)
C2 Zr1 C9 54.0(3)
C29 Zr1 C9 131.2(2)
C21 Zr1 C9 135.7(3)
C1 Zr1 C9 32.3(2)
Cl2 Zr1 C3 101.69(19)
Cl1 Zr1 C3 134.8(2)
C2 Zr1 C3 33.1(2)
C29 Zr1 C3 79.8(2)
C21 Zr1 C3 101.1(3)
C1 Zr1 C3 53.6(3)
C9 Zr1 C3 53.7(2)
Cl2 Zr1 C22 110.59(19)
Cl1 Zr1 C22 77.98(19)
C2 Zr1 C22 114.9(2)
C29 Zr1 C22 53.5(3)
C21 Zr1 C22 31.4(3)
C1 Zr1 C22 125.9(3)
C9 Zr1 C22 155.6(3)
C3 Zr1 C22 131.4(2)
Cl2 Zr1 C28 86.27(18)
Cl1 Zr1 C28 127.51(17)
C2 Zr1 C28 108.1(3)
C29 Zr1 C28 32.5(2)
C21 Zr1 C28 53.4(3)
C1 Zr1 C28 140.3(3)
C9 Zr1 C28 146.8(2)
C3 Zr1 C28 95.4(2)
C22 Zr1 C28 53.2(2)
Cl2 Zr1 C8 78.32(16)
Cl1 Zr1 C8 116.32(17)
C2 Zr1 C8 53.6(2)
C29 Zr1 C8 109.8(2)
C21 Zr1 C8 133.0(3)
C1 Zr1 C8 52.7(3)
C9 Zr1 C8 31.8(2)
C3 Zr1 C8 32.0(2)
C22 Zr1 C8 163.1(2)
C28 Zr1 C8 115.3(2)
Cl2 Zr1 C23 83.28(18)
Cl1 Zr1 C23 95.41(17)
C2 Zr1 C23 132.4(2)
C29 Zr1 C23 53.6(2)
C21 Zr1 C23 52.3(2)
C1 Zr1 C23 155.8(3)
C9 Zr1 C23 171.9(2)
C3 Zr1 C23 127.8(2)
C22 Zr1 C23 31.4(2)
C28 Zr1 C23 32.5(2)
C8 Zr1 C23 144.4(2)
C2 C1 C9 108.4(7)
C2 C1 C10 128.9(8)
C9 C1 C10 122.6(8)
C2 C1 Zr1 71.3(4)
C9 C1 Zr1 73.9(4)
C10 C1 Zr1 122.4(5)
C1 C2 C3 108.2(6)
C1 C2 Zr1 76.4(4)
C3 C2 Zr1 75.9(4)
C8 C3 C2 106.9(7)
C8 C3 C4 119.7(7)
C2 C3 C4 133.3(7)
C8 C3 Zr1 76.4(4)
C2 C3 Zr1 70.9(3)
C4 C3 Zr1 120.6(5)
C5 C4 C3 118.5(8)
C4 C5 C6 121.4(8)
C7 C6 C5 122.4(8)
C6 C7 C8 118.7(7)
C9 C8 C3 108.2(7)
C9 C8 C7 132.5(7)
C3 C8 C7 119.3(7)
C9 C8 Zr1 71.6(4)
C3 C8 Zr1 71.5(4)
C7 C8 Zr1 123.9(5)
C1 C9 C8 107.9(7)
C1 C9 Zr1 73.8(4)
C8 C9 Zr1 76.5(4)
C11 C10 C1 124.2(10)
C22 C21 C29 108.4(7)
C22 C21 C30 124.0(9)
C29 C21 C30 127.5(8)
C22 C21 Zr1 74.6(4)
C29 C21 Zr1 71.8(4)
C30 C21 Zr1 120.9(5)
C21 C22 C23 109.8(8)
C21 C22 Zr1 73.9(4)
C23 C22 Zr1 76.9(4)
C22 C23 C24 133.6(7)
C22 C23 C28 107.4(6)
C24 C23 C28 118.9(7)
C22 C23 Zr1 71.8(4)
C24 C23 Zr1 122.9(5)
C28 C23 Zr1 72.7(4)
C25 C24 C23 119.2(7)
C24 C25 C26 121.0(7)
C27 C26 C25 121.8(7)
C26 C27 C28 120.3(8)
C27 C28 C29 135.2(7)
C27 C28 C23 118.6(7)
C29 C28 C23 106.2(6)
C27 C28 Zr1 121.4(5)
C29 C28 Zr1 70.2(4)
C23 C28 Zr1 74.8(4)
C21 C29 C28 108.0(6)
C21 C29 Zr1 75.4(4)
C28 C29 Zr1 77.3(4)
C31 C30 C21 124.4(11)

loop_
_geom_bond_atom_site_label_1
_geom_bond_atom_site_label_2
_geom_bond_distance
Zr1 Cl2 2.4106(18)
Zr1 Cl1 2.4305(18)
Zr1 C2 2.464(6)
Zr1 C29 2.478(6)
Zr1 C21 2.525(7)
Zr1 C1 2.528(7)
Zr1 C9 2.529(7)
Zr1 C3 2.529(6)
Zr1 C22 2.534(7)
Zr1 C28 2.570(7)
Zr1 C8 2.592(7)
Zr1 C23 2.599(6)
C1 C2 1.390(10)
C1 C9 1.405(10)
C1 C10 1.526(11)
C2 C3 1.425(10)
C3 C8 1.414(10)
C3 C4 1.426(11)
C4 C5 1.365(11)
C5 C6 1.387(11)
C6 C7 1.347(10)
C7 C8 1.428(10)
C8 C9 1.406(10)
C10 C11 1.253(12)
C21 C22 1.371(11)
C21 C29 1.413(11)
C21 C30 1.491(12)
C22 C23 1.390(10)
C23 C24 1.416(10)
C23 C28 1.447(9)
C24 C25 1.360(11)
C25 C26 1.410(11)
C26 C27 1.322(10)
C27 C28 1.416(10)
C28 C29 1.416(10)
C30 C31 1.271(10)

loop_
_geom_torsion_atom_site_label_1
_geom_torsion_atom_site_label_2
_geom_torsion_atom_site_label_3
_geom_torsion_atom_site_label_4
_geom_torsion
Cl2 Zr1 C1 C2 -120.2(4)
Cl1 Zr1 C1 C2 148.6(5)
C29 Zr1 C1 C2 21.3(6)
C21 Zr1 C1 C2 55.0(5)
C9 Zr1 C1 C2 -116.4(7)
C3 Zr1 C1 C2 -38.6(4)
C22 Zr1 C1 C2 80.1(5)
C28 Zr1 C1 C2 6.7(7)
C8 Zr1 C1 C2 -79.0(5)
C23 Zr1 C1 C2 63.9(8)
Cl2 Zr1 C1 C9 -3.8(5)
Cl1 Zr1 C1 C9 -94.9(4)
C2 Zr1 C1 C9 116.4(7)
C29 Zr1 C1 C9 137.7(4)
C21 Zr1 C1 C9 171.5(4)
C3 Zr1 C1 C9 77.8(5)
C22 Zr1 C1 C9 -163.5(4)
C28 Zr1 C1 C9 123.1(5)
C8 Zr1 C1 C9 37.5(4)
C23 Zr1 C1 C9 -179.7(5)
Cl2 Zr1 C1 C10 115.0(7)
Cl1 Zr1 C1 C10 23.8(7)
C2 Zr1 C1 C10 -124.8(9)
C29 Zr1 C1 C10 -103.5(7)
C21 Zr1 C1 C10 -69.8(7)
C9 Zr1 C1 C10 118.8(9)
C3 Zr1 C1 C10 -163.4(8)
C22 Zr1 C1 C10 -44.7(8)
C28 Zr1 C1 C10 -118.1(7)
C8 Zr1 C1 C10 156.3(8)
C23 Zr1 C1 C10 -60.9(10)
C9 C1 C2 C3 4.9(8)
C10 C1 C2 C3 -173.1(7)
Zr1 C1 C2 C3 69.9(5)
C9 C1 C2 Zr1 -65.1(5)
C10 C1 C2 Zr1 117.0(8)
Cl2 Zr1 C2 C1 83.0(5)
Cl1 Zr1 C2 C1 -33.1(5)
C29 Zr1 C2 C1 -159.7(5)
C21 Zr1 C2 C1 -127.0(5)
C9 Zr1 C2 C1 36.2(4)
C3 Zr1 C2 C1 113.1(7)
C22 Zr1 C2 C1 -118.4(5)
C28 Zr1 C2 C1 -175.5(5)
C8 Zr1 C2 C1 75.9(5)
C23 Zr1 C2 C1 -150.1(4)
Cl2 Zr1 C2 C3 -30.1(6)
Cl1 Zr1 C2 C3 -146.2(4)
C29 Zr1 C2 C3 87.2(5)
C21 Zr1 C2 C3 119.9(5)
C1 Zr1 C2 C3 -113.1(7)
C9 Zr1 C2 C3 -76.9(5)
C22 Zr1 C2 C3 128.5(4)
C28 Zr1 C2 C3 71.4(5)
C8 Zr1 C2 C3 -37.2(4)
C23 Zr1 C2 C3 96.8(5)
C1 C2 C3 C8 -1.6(8)
Zr1 C2 C3 C8 68.6(5)
C1 C2 C3 C4 175.3(7)
Zr1 C2 C3 C4 -114.5(8)
C1 C2 C3 Zr1 -70.2(5)
Cl2 Zr1 C3 C8 43.9(5)
Cl1 Zr1 C3 C8 -65.8(5)
C2 Zr1 C3 C8 -113.6(7)
C29 Zr1 C3 C8 159.8(5)
C21 Zr1 C3 C8 -175.1(5)
C1 Zr1 C3 C8 -76.0(5)
C9 Zr1 C3 C8 -35.6(4)
C22 Zr1 C3 C8 175.3(4)
C28 Zr1 C3 C8 131.2(5)
C23 Zr1 C3 C8 134.4(5)
Cl2 Zr1 C3 C2 157.5(4)
Cl1 Zr1 C3 C2 47.8(5)
C29 Zr1 C3 C2 -86.6(5)
C21 Zr1 C3 C2 -61.5(5)
C1 Zr1 C3 C2 37.6(4)
C9 Zr1 C3 C2 78.0(5)
C22 Zr1 C3 C2 -71.1(6)
C28 Zr1 C3 C2 -115.2(5)
C8 Zr1 C3 C2 113.6(7)
C23 Zr1 C3 C2 -112.0(5)
Cl2 Zr1 C3 C4 -72.8(6)
Cl1 Zr1 C3 C4 177.5(5)
C2 Zr1 C3 C4 129.7(9)
C29 Zr1 C3 C4 43.1(7)
C21 Zr1 C3 C4 68.2(7)
C1 Zr1 C3 C4 167.3(8)
C9 Zr1 C3 C4 -152.3(8)
C22 Zr1 C3 C4 58.6(8)
C28 Zr1 C3 C4 14.5(7)
C8 Zr1 C3 C4 -116.7(8)
C23 Zr1 C3 C4 17.7(8)
C8 C3 C4 C5 0.0(11)
C2 C3 C4 C5 -176.6(8)
Zr1 C3 C4 C5 91.3(9)
C3 C4 C5 C6 1.2(12)
C4 C5 C6 C7 -0.9(12)
C5 C6 C7 C8 -0.6(11)
C2 C3 C8 C9 -2.2(8)
C4 C3 C8 C9 -179.7(6)
Zr1 C3 C8 C9 62.6(5)
C2 C3 C8 C7 176.0(6)
C4 C3 C8 C7 -1.4(10)
Zr1 C3 C8 C7 -119.2(6)
C2 C3 C8 Zr1 -64.9(5)
C4 C3 C8 Zr1 117.7(7)
C6 C7 C8 C9 179.4(7)
C6 C7 C8 C3 1.7(10)
C6 C7 C8 Zr1 -84.8(8)
Cl2 Zr1 C8 C9 106.7(4)
Cl1 Zr1 C8 C9 16.6(5)
C2 Zr1 C8 C9 -78.7(5)
C29 Zr1 C8 C9 -138.4(5)
C21 Zr1 C8 C9 -110.7(5)
C1 Zr1 C8 C9 -38.0(4)
C3 Zr1 C8 C9 -117.2(7)
C22 Zr1 C8 C9 -129.6(9)
C28 Zr1 C8 C9 -173.2(4)
C23 Zr1 C8 C9 167.1(4)
Cl2 Zr1 C8 C3 -136.1(5)
Cl1 Zr1 C8 C3 133.8(4)
C2 Zr1 C8 C3 38.5(4)
C29 Zr1 C8 C3 -21.2(5)
C21 Zr1 C8 C3 6.5(6)
C1 Zr1 C8 C3 79.2(5)
C9 Zr1 C8 C3 117.2(7)
C22 Zr1 C8 C3 -12.3(11)
C28 Zr1 C8 C3 -56.0(5)
C23 Zr1 C8 C3 -75.7(6)
Cl2 Zr1 C8 C7 -22.7(6)
Cl1 Zr1 C8 C7 -112.8(6)
C2 Zr1 C8 C7 151.9(7)
C29 Zr1 C8 C7 92.2(6)
C21 Zr1 C8 C7 119.9(6)
C1 Zr1 C8 C7 -167.4(7)
C9 Zr1 C8 C7 -129.4(8)
C3 Zr1 C8 C7 113.4(8)
C22 Zr1 C8 C7 101.1(10)
C28 Zr1 C8 C7 57.4(6)
C23 Zr1 C8 C7 37.7(8)
C2 C1 C9 C8 -6.2(8)
C10 C1 C9 C8 171.9(7)
Zr1 C1 C9 C8 -69.6(5)
C2 C1 C9 Zr1 63.4(5)
C10 C1 C9 Zr1 -118.5(7)
C3 C8 C9 C1 5.2(8)
C7 C8 C9 C1 -172.7(7)
Zr1 C8 C9 C1 67.8(5)
C3 C8 C9 Zr1 -62.6(5)
C7 C8 C9 Zr1 119.5(8)
Cl2 Zr1 C9 C1 176.8(4)
Cl1 Zr1 C9 C1 81.4(4)
C2 Zr1 C9 C1 -36.3(4)
C29 Zr1 C9 C1 -57.3(6)
C21 Zr1 C9 C1 -11.9(6)
C3 Zr1 C9 C1 -77.6(5)
C22 Zr1 C9 C1 33.8(8)
C28 Zr1 C9 C1 -102.2(6)
C8 Zr1 C9 C1 -113.4(6)
C23 Zr1 C9 C1 179.1(15)
Cl2 Zr1 C9 C8 -69.8(4)
Cl1 Zr1 C9 C8 -165.1(4)
C2 Zr1 C9 C8 77.2(5)
C29 Zr1 C9 C8 56.2(6)
C21 Zr1 C9 C8 101.5(5)
C1 Zr1 C9 C8 113.4(6)
C3 Zr1 C9 C8 35.8(4)
C22 Zr1 C9 C8 147.2(5)
C28 Zr1 C9 C8 11.3(7)
C23 Zr1 C9 C8 -67.5(18)
C2 C1 C10 C11 2.8(14)
C9 C1 C10 C11 -174.9(9)
Zr1 C1 C10 C11 94.2(10)
Cl2 Zr1 C21 C22 -46.9(7)
Cl1 Zr1 C21 C22 56.1(5)
C2 Zr1 C21 C22 165.0(6)
C29 Zr1 C21 C22 -115.8(7)
C1 Zr1 C21 C22 138.9(5)
C9 Zr1 C21 C22 145.4(5)
C3 Zr1 C21 C22 -166.1(5)
C28 Zr1 C21 C22 -77.6(5)
C8 Zr1 C21 C22 -169.6(5)
C23 Zr1 C21 C22 -36.5(5)
Cl2 Zr1 C21 C29 68.9(5)
Cl1 Zr1 C21 C29 171.9(4)
C2 Zr1 C21 C29 -79.2(5)
C1 Zr1 C21 C29 -105.3(5)
C9 Zr1 C21 C29 -98.7(5)
C3 Zr1 C21 C29 -50.3(5)
C22 Zr1 C21 C29 115.8(7)
C28 Zr1 C21 C29 38.2(4)
C8 Zr1 C21 C29 -53.8(6)
C23 Zr1 C21 C29 79.3(5)
Cl2 Zr1 C21 C30 -167.7(6)
Cl1 Zr1 C21 C30 -64.7(7)
C2 Zr1 C21 C30 44.2(7)
C29 Zr1 C21 C30 123.4(9)
C1 Zr1 C21 C30 18.1(7)
C9 Zr1 C21 C30 24.6(9)
C3 Zr1 C21 C30 73.1(7)
C22 Zr1 C21 C30 -120.8(10)
C28 Zr1 C21 C30 161.6(8)
C8 Zr1 C21 C30 69.6(8)
C23 Zr1 C21 C30 -157.3(8)
C29 C21 C22 C23 4.9(9)
C30 C21 C22 C23 -173.6(7)
Zr1 C21 C22 C23 69.2(5)
C29 C21 C22 Zr1 -64.3(5)
C30 C21 C22 Zr1 117.2(7)
Cl2 Zr1 C22 C21 146.6(5)
Cl1 Zr1 C22 C21 -122.3(5)
C2 Zr1 C22 C21 -16.5(6)
C29 Zr1 C22 C21 37.3(5)
C1 Zr1 C22 C21 -52.0(6)
C9 Zr1 C22 C21 -73.5(8)
C3 Zr1 C22 C21 18.3(7)
C28 Zr1 C22 C21 78.1(5)
C8 Zr1 C22 C21 27.0(12)
C23 Zr1 C22 C21 115.4(7)
Cl2 Zr1 C22 C23 31.2(5)
Cl1 Zr1 C22 C23 122.3(4)
C2 Zr1 C22 C23 -131.9(4)
C29 Zr1 C22 C23 -78.1(5)
C21 Zr1 C22 C23 -115.4(7)
C1 Zr1 C22 C23 -167.3(4)
C9 Zr1 C22 C23 171.1(5)
C3 Zr1 C22 C23 -97.1(5)
C28 Zr1 C22 C23 -37.2(4)
C8 Zr1 C22 C23 -88.4(9)
C21 C22 C23 C24 174.3(8)
Zr1 C22 C23 C24 -118.4(8)
C21 C22 C23 C28 -2.9(8)
Zr1 C22 C23 C28 64.4(5)
C21 C22 C23 Zr1 -67.3(5)
Cl2 Zr1 C23 C22 -150.8(4)
Cl1 Zr1 C23 C22 -56.2(4)
C2 Zr1 C23 C22 66.2(6)
C29 Zr1 C23 C22 78.0(5)
C21 Zr1 C23 C22 36.6(5)
C1 Zr1 C23 C22 25.7(8)
C9 Zr1 C23 C22 -153.1(16)
C3 Zr1 C23 C22 109.6(5)
C28 Zr1 C23 C22 115.6(6)
C8 Zr1 C23 C22 150.1(4)
Cl2 Zr1 C23 C24 -20.1(6)
Cl1 Zr1 C23 C24 74.5(7)
C2 Zr1 C23 C24 -163.1(6)
C29 Zr1 C23 C24 -151.3(8)
C21 Zr1 C23 C24 167.3(8)
C1 Zr1 C23 C24 156.4(7)
C9 Zr1 C23 C24 -22(2)
C3 Zr1 C23 C24 -119.7(6)
C22 Zr1 C23 C24 130.7(9)
C28 Zr1 C23 C24 -113.7(8)
C8 Zr1 C23 C24 -79.2(7)
Cl2 Zr1 C23 C28 93.6(4)
Cl1 Zr1 C23 C28 -171.8(4)
C2 Zr1 C23 C28 -49.4(6)
C29 Zr1 C23 C28 -37.6(4)
C21 Zr1 C23 C28 -79.0(5)
C1 Zr1 C23 C28 -89.9(7)
C9 Zr1 C23 C28 91.3(17)
C3 Zr1 C23 C28 -6.0(5)
C22 Zr1 C23 C28 -115.6(6)
C8 Zr1 C23 C28 34.5(6)
C22 C23 C24 C25 -176.3(8)
C28 C23 C24 C25 0.6(10)
Zr1 C23 C24 C25 87.9(8)
C23 C24 C25 C26 -2.8(12)
C24 C25 C26 C27 3.8(13)
C25 C26 C27 C28 -2.4(11)
C26 C27 C28 C29 178.3(8)
C26 C27 C28 C23 0.2(10)
C26 C27 C28 Zr1 -88.8(8)
C22 C23 C28 C27 178.3(6)
C24 C23 C28 C27 0.7(9)
Zr1 C23 C28 C27 -117.9(6)
C22 C23 C28 C29 -0.3(7)
C24 C23 C28 C29 -177.9(6)
Zr1 C23 C28 C29 63.6(4)
C22 C23 C28 Zr1 -63.8(5)
C24 C23 C28 Zr1 118.6(6)
Cl2 Zr1 C28 C27 31.2(6)
Cl1 Zr1 C28 C27 124.9(6)
C2 Zr1 C28 C27 -101.6(6)
C29 Zr1 C28 C27 -131.5(9)
C21 Zr1 C28 C27 -170.1(8)
C1 Zr1 C28 C27 -105.4(7)
C9 Zr1 C28 C27 -50.6(8)
C3 Zr1 C28 C27 -70.3(6)
C22 Zr1 C28 C27 150.4(8)
C8 Zr1 C28 C27 -44.1(7)
C23 Zr1 C28 C27 114.5(8)
Cl2 Zr1 C28 C29 162.7(5)
Cl1 Zr1 C28 C29 -103.6(5)
C2 Zr1 C28 C29 29.9(5)
C21 Zr1 C28 C29 -38.5(4)
C1 Zr1 C28 C29 26.2(6)
C9 Zr1 C28 C29 80.9(6)
C3 Zr1 C28 C29 61.3(5)
C22 Zr1 C28 C29 -78.0(5)
C8 Zr1 C28 C29 87.5(5)
C23 Zr1 C28 C29 -114.0(6)
Cl2 Zr1 C28 C23 -83.4(4)
Cl1 Zr1 C28 C23 10.4(5)
C2 Zr1 C28 C23 143.9(4)
C29 Zr1 C28 C23 114.0(6)
C21 Zr1 C28 C23 75.4(5)
C1 Zr1 C28 C23 140.1(4)
C9 Zr1 C28 C23 -165.1(4)
C3 Zr1 C28 C23 175.2(4)
C22 Zr1 C28 C23 35.9(4)
C8 Zr1 C28 C23 -158.6(4)
C22 C21 C29 C28 -5.0(8)
C30 C21 C29 C28 173.4(7)
Zr1 C21 C29 C28 -71.2(5)
C22 C21 C29 Zr1 66.2(6)
C30 C21 C29 Zr1 -115.4(8)
C27 C28 C29 C21 -175.0(7)
C23 C28 C29 C21 3.2(7)
Zr1 C28 C29 C21 69.9(5)
C27 C28 C29 Zr1 115.1(8)
C23 C28 C29 Zr1 -66.7(5)
Cl2 Zr1 C29 C21 -132.1(4)
Cl1 Zr1 C29 C21 -10.2(5)
C2 Zr1 C29 C21 96.2(5)
C1 Zr1 C29 C21 84.8(5)
C9 Zr1 C29 C21 113.4(5)
C3 Zr1 C29 C21 129.9(5)
C22 Zr1 C29 C21 -35.7(5)
C28 Zr1 C29 C21 -112.6(6)
C8 Zr1 C29 C21 141.1(4)
C23 Zr1 C29 C21 -75.0(5)
Cl2 Zr1 C29 C28 -19.5(5)
Cl1 Zr1 C29 C28 102.4(5)
C2 Zr1 C29 C28 -151.2(5)
C21 Zr1 C29 C28 112.6(6)
C1 Zr1 C29 C28 -162.5(4)
C9 Zr1 C29 C28 -134.0(4)
C3 Zr1 C29 C28 -117.5(5)
C22 Zr1 C29 C28 76.9(4)
C8 Zr1 C29 C28 -106.2(4)
C23 Zr1 C29 C28 37.6(4)
C22 C21 C30 C31 171.4(8)
C29 C21 C30 C31 -6.8(13)
Zr1 C21 C30 C31 -96.8(9)
